data_7212269
loop_
_publ_author_name
'Hou, Gui-Ge'
'Ma, Jian-Ping'
'Wang, Le'
'Wang, Ping'
'Dong, Yu-Bin'
'Huang, Ru-Qi'

_publ_section_title
;
 Co-crystallization of oxadiazole-bridged pyridyl-N-oxide building modules
 with R-aromatics (R = --OH, --NH2 and --COOH)
;
_journal_issue 12
_journal_name_full CrystEngComm
_journal_page_first 4287
_journal_paper_doi 10.1039/b923810g
_journal_volume 12
_journal_year 2010
_chemical_formula_moiety 'C18 H16 N4 O6'
_chemical_formula_sum 'C18 H16 N4 O6'
_chemical_formula_weight 384.35
_chemical_name_systematic
;
?
;
_space_group_IT_number 14
_symmetry_cell_setting monoclinic
_symmetry_space_group_name_Hall '-P 2yn'
_symmetry_space_group_name_H-M 'P 1 21/n 1'
_atom_sites_solution_hydrogens geom
_atom_sites_solution_primary direct
_atom_sites_solution_secondary difmap
_audit_creation_method SHELXL-97
_cell_angle_alpha 90.00
_cell_angle_beta 95.805(3)
_cell_angle_gamma 90.00
_cell_formula_units_Z 4
_cell_length_a 9.4118(18)
_cell_length_b 7.0994(14)
_cell_length_c 26.666(5)
_cell_measurement_reflns_used 2145
_cell_measurement_temperature 298(2)
_cell_measurement_theta_max 23.043
_cell_measurement_theta_min 2.378
_cell_volume 1772.6(6)
_computing_cell_refinement 'Bruker SMART'
_computing_data_collection 'Bruker SMART'
_computing_data_reduction 'Bruker SAINT'
_computing_molecular_graphics 'Bruker SHELXTL'
_computing_publication_material 'Bruker SHELXTL'
_computing_structure_refinement 'SHELXL-97 (Sheldrick, 1997)'
_computing_structure_solution 'SHELXS-97 (Sheldrick, 1990)'
_diffrn_ambient_temperature 298(2)
_diffrn_measured_fraction_theta_full 0.997
_diffrn_measured_fraction_theta_max 0.997
_diffrn_measurement_device_type 'CCD area detector'
_diffrn_measurement_method 'phi and omega scans'
_diffrn_radiation_monochromator graphite
_diffrn_radiation_source 'fine-focus sealed tube'
_diffrn_radiation_type MoK\a
_diffrn_radiation_wavelength 0.71073
_diffrn_reflns_av_R_equivalents 0.0273
_diffrn_reflns_av_sigmaI/netI 0.0360
_diffrn_reflns_limit_h_max 10
_diffrn_reflns_limit_h_min -11
_diffrn_reflns_limit_k_max 8
_diffrn_reflns_limit_k_min -8
_diffrn_reflns_limit_l_max 32
_diffrn_reflns_limit_l_min -25
_diffrn_reflns_number 8961
_diffrn_reflns_theta_full 25.50
_diffrn_reflns_theta_max 25.50
_diffrn_reflns_theta_min 1.54
_exptl_absorpt_coefficient_mu 0.111
_exptl_absorpt_correction_type none
_exptl_crystal_colour yellow
_exptl_crystal_density_diffrn 1.440
_exptl_crystal_density_method 'not measured'
_exptl_crystal_description block
_exptl_crystal_F_000 800
_exptl_crystal_size_max 0.35
_exptl_crystal_size_mid 0.22
_exptl_crystal_size_min 0.13
_refine_diff_density_max 0.190
_refine_diff_density_min -0.179
_refine_diff_density_rms 0.037
_refine_ls_extinction_method none
_refine_ls_goodness_of_fit_ref 1.056
_refine_ls_hydrogen_treatment constr
_refine_ls_matrix_type full
_refine_ls_number_parameters 256
_refine_ls_number_reflns 3308
_refine_ls_number_restraints 0
_refine_ls_restrained_S_all 1.056
_refine_ls_R_factor_all 0.0620
_refine_ls_R_factor_gt 0.0450
_refine_ls_shift/su_max 0.000
_refine_ls_shift/su_mean 0.000
_refine_ls_structure_factor_coef Fsqd
_refine_ls_weighting_details 'calc w=1/[\s^2^(Fo^2^)+(0.0438P)^2^+0.5150P] where P=(Fo^2^+2Fc^2^)/3'
_refine_ls_weighting_scheme calc
_refine_ls_wR_factor_gt 0.1034
_refine_ls_wR_factor_ref 0.1110
_reflns_number_gt 2546
_reflns_number_total 3308
_reflns_threshold_expression >2sigma(I)
_cod_data_source_file b923810g.txt
_cod_data_source_block 6
_cod_depositor_comments
;
The following automatic conversions were performed:

'_symmetry_cell_setting' value 'Monoclinic' changed to 'monoclinic'
according to /home/saulius/struct/CIF-dictionaries/cif_core.dic
dictionary named 'cif_core.dic' version 2.4.2 from 2011-04-26.

Automatic conversion script
Id: cif_fix_values 1891 2012-01-12 08:04:46Z andrius 
;
_cod_original_sg_symbol_H-M P2(1)/n
_cod_database_code 7212269

loop_
_symmetry_equiv_pos_as_xyz
'x, y, z'
'-x+1/2, y+1/2, -z+1/2'
'-x, -y, -z'
'x-1/2, -y-1/2, z-1/2'

loop_
_atom_site_label
_atom_site_type_symbol
_atom_site_fract_x
_atom_site_fract_y
_atom_site_fract_z
_atom_site_U_iso_or_equiv
_atom_site_adp_type
_atom_site_occupancy
_atom_site_symmetry_multiplicity
_atom_site_calc_flag
_atom_site_refinement_flags
C1 C 1.2488(2) 0.6173(4) 0.04359(9) 0.0598(6) Uani 1 1 d .
H1 H 1.3042 0.6035 0.0169 0.072 Uiso 1 1 calc R
C2 C 1.1139(2) 0.6931(4) 0.03384(8) 0.0559(6) Uani 1 1 d .
H2 H 1.0798 0.7302 0.0014 0.067 Uiso 1 1 calc R
C3 C 1.0308(2) 0.7126(3) 0.07313(7) 0.0401(5) Uani 1 1 d .
C4 C 1.0864(2) 0.6577(3) 0.12069(8) 0.0474(5) Uani 1 1 d .
H4 H 1.0333 0.6699 0.1481 0.057 Uiso 1 1 calc R
C5 C 1.2227(2) 0.5843(3) 0.12654(9) 0.0517(6) Uani 1 1 d .
H5 H 1.2600 0.5475 0.1587 0.062 Uiso 1 1 calc R
C6 C 0.8874(2) 0.7899(3) 0.06331(7) 0.0409(5) Uani 1 1 d .
C7 C 0.68323(19) 0.8836(3) 0.07880(7) 0.0369(4) Uani 1 1 d .
C8 C 0.56738(18) 0.9296(3) 0.10872(7) 0.0345(4) Uani 1 1 d .
C9 C 0.44527(19) 1.0160(3) 0.08585(7) 0.0401(5) Uani 1 1 d .
H9 H 0.4370 1.0411 0.0514 0.048 Uiso 1 1 calc R
C10 C 0.3377(2) 1.0638(3) 0.11391(7) 0.0407(5) Uani 1 1 d .
H10 H 0.2557 1.1212 0.0985 0.049 Uiso 1 1 calc R
C11 C 0.4656(2) 0.9432(3) 0.18641(7) 0.0412(5) Uani 1 1 d .
H11 H 0.4711 0.9187 0.2208 0.049 Uiso 1 1 calc R
C12 C 0.5761(2) 0.8917(3) 0.15975(7) 0.0385(5) Uani 1 1 d .
H12 H 0.6561 0.8320 0.1758 0.046 Uiso 1 1 calc R
C13 C 0.66595(19) 0.3928(3) 0.11533(7) 0.0407(5) Uani 1 1 d .
C14 C 0.6267(2) 0.3805(3) 0.16352(7) 0.0400(5) Uani 1 1 d .
H14 H 0.5394 0.4281 0.1711 0.048 Uiso 1 1 calc R
C15 C 0.7189(2) 0.2964(3) 0.20048(7) 0.0414(5) Uani 1 1 d .
C16 C 0.8506(2) 0.2284(3) 0.18995(8) 0.0440(5) Uani 1 1 d .
H16 H 0.9125 0.1729 0.2151 0.053 Uiso 1 1 calc R
C17 C 0.8880(2) 0.2444(3) 0.14172(8) 0.0429(5) Uani 1 1 d .
C18 C 0.7970(2) 0.3259(3) 0.10433(8) 0.0457(5) Uani 1 1 d .
H18 H 0.8236 0.3360 0.0718 0.055 Uiso 1 1 calc R
N1 N 0.82219(18) 0.8411(3) 0.02072(6) 0.0541(5) Uani 1 1 d .
N2 N 0.68716(17) 0.9035(3) 0.03121(6) 0.0511(5) Uani 1 1 d .
N3 N 1.30362(17) 0.5631(3) 0.08904(7) 0.0515(5) Uani 1 1 d .
N4 N 0.34911(16) 1.0288(2) 0.16343(6) 0.0392(4) Uani 1 1 d .
O1 O 0.80628(12) 0.81199(18) 0.10215(4) 0.0379(3) Uani 1 1 d .
O2 O 0.24579(14) 1.0828(2) 0.19116(5) 0.0527(4) Uani 1 1 d .
O3 O 0.58090(15) 0.4707(2) 0.07672(6) 0.0591(4) Uani 1 1 d .
H3 H 0.4999 0.4834 0.0850 0.089 Uiso 1 1 calc R
O4 O 1.01371(15) 0.1772(3) 0.12712(6) 0.0646(5) Uani 1 1 d .
H4A H 1.0677 0.1499 0.1521 0.097 Uiso 1 1 calc R
O5 O 0.68329(16) 0.2731(3) 0.24848(5) 0.0610(4) Uani 1 1 d .
H5A H 0.5998 0.3041 0.2498 0.092 Uiso 1 1 calc R
O6 O 0.10296(18) 0.8426(3) 0.24801(7) 0.0943(7) Uani 1 1 d .
H6B H 0.1542 0.9073 0.2264 0.142 Uiso 1 1 d R
H6A H 0.1707 0.7746 0.2655 0.142 Uiso 1 1 d R

loop_
_atom_site_aniso_label
_atom_site_aniso_U_11
_atom_site_aniso_U_22
_atom_site_aniso_U_33
_atom_site_aniso_U_23
_atom_site_aniso_U_13
_atom_site_aniso_U_12
C1 0.0399(13) 0.0834(18) 0.0572(14) -0.0053(12) 0.0101(11) 0.0165(12)
C2 0.0387(12) 0.0833(17) 0.0460(12) -0.0016(11) 0.0050(9) 0.0193(12)
C3 0.0316(10) 0.0417(11) 0.0468(11) -0.0034(9) 0.0030(8) 0.0048(9)
C4 0.0378(11) 0.0565(13) 0.0484(12) 0.0025(10) 0.0063(9) 0.0058(10)
C5 0.0402(12) 0.0572(14) 0.0561(13) 0.0075(11) -0.0023(10) 0.0069(10)
C6 0.0335(11) 0.0486(12) 0.0412(11) -0.0029(9) 0.0068(9) 0.0065(9)
C7 0.0300(10) 0.0413(11) 0.0383(11) -0.0003(8) -0.0029(8) 0.0064(8)
C8 0.0292(10) 0.0349(10) 0.0390(10) -0.0029(8) 0.0010(8) 0.0015(8)
C9 0.0343(10) 0.0497(12) 0.0354(10) 0.0031(9) -0.0003(8) 0.0069(9)
C10 0.0289(10) 0.0474(12) 0.0449(12) 0.0039(9) -0.0009(8) 0.0069(9)
C11 0.0366(11) 0.0471(12) 0.0392(11) 0.0049(9) 0.0009(8) 0.0036(9)
C12 0.0296(10) 0.0427(11) 0.0421(11) 0.0015(9) -0.0017(8) 0.0065(8)
C13 0.0302(10) 0.0424(12) 0.0496(12) 0.0045(9) 0.0038(9) 0.0038(8)
C14 0.0287(10) 0.0396(11) 0.0522(12) -0.0062(9) 0.0069(9) 0.0048(8)
C15 0.0379(11) 0.0460(12) 0.0399(11) -0.0066(9) 0.0019(8) -0.0033(9)
C16 0.0319(11) 0.0492(12) 0.0491(12) -0.0024(9) -0.0047(9) 0.0044(9)
C17 0.0254(10) 0.0455(12) 0.0584(13) -0.0042(9) 0.0069(9) 0.0031(8)
C18 0.0343(11) 0.0576(13) 0.0467(12) 0.0042(10) 0.0114(9) 0.0054(10)
N1 0.0392(10) 0.0806(14) 0.0430(10) 0.0025(9) 0.0068(8) 0.0200(9)
N2 0.0378(10) 0.0742(13) 0.0410(10) 0.0020(8) 0.0027(8) 0.0188(9)
N3 0.0342(9) 0.0534(11) 0.0661(12) -0.0005(9) 0.0017(9) 0.0092(8)
N4 0.0290(8) 0.0427(9) 0.0467(10) 0.0005(7) 0.0073(7) 0.0023(7)
O1 0.0286(7) 0.0456(8) 0.0391(7) -0.0004(6) 0.0020(6) 0.0077(6)
O2 0.0353(8) 0.0673(10) 0.0582(9) 0.0012(7) 0.0189(7) 0.0091(7)
O3 0.0386(8) 0.0798(11) 0.0593(9) 0.0215(8) 0.0068(7) 0.0176(8)
O4 0.0347(8) 0.0868(12) 0.0734(11) 0.0035(10) 0.0111(7) 0.0207(8)
O5 0.0514(9) 0.0896(12) 0.0417(8) -0.0072(8) 0.0029(7) 0.0074(9)
O6 0.0506(10) 0.1417(18) 0.0942(14) 0.0591(13) 0.0247(10) 0.0077(11)

loop_
_atom_type_symbol
_atom_type_description
_atom_type_scat_dispersion_real
_atom_type_scat_dispersion_imag
_atom_type_scat_source
C C 0.0033 0.0016 'International Tables Vol C Tables 4.2.6.8 and 6.1.1.4'
H H 0.0000 0.0000 'International Tables Vol C Tables 4.2.6.8 and 6.1.1.4'
N N 0.0061 0.0033 'International Tables Vol C Tables 4.2.6.8 and 6.1.1.4'
O O 0.0106 0.0060 'International Tables Vol C Tables 4.2.6.8 and 6.1.1.4'

loop_
_geom_angle_atom_site_label_1
_geom_angle_atom_site_label_2
_geom_angle_atom_site_label_3
_geom_angle
N3 C1 C2 123.5(2)
N3 C1 H1 118.3
C2 C1 H1 118.3
C3 C2 C1 118.6(2)
C3 C2 H2 120.7
C1 C2 H2 120.7
C2 C3 C4 118.66(18)
C2 C3 C6 119.28(18)
C4 C3 C6 122.05(18)
C3 C4 C5 118.25(19)
C3 C4 H4 120.9
C5 C4 H4 120.9
N3 C5 C4 123.8(2)
N3 C5 H5 118.1
C4 C5 H5 118.1
N1 C6 O1 112.72(16)
N1 C6 C3 127.98(18)
O1 C6 C3 119.30(16)
N2 C7 O1 112.76(16)
N2 C7 C8 128.17(17)
O1 C7 C8 119.06(16)
C12 C8 C9 118.87(17)
C12 C8 C7 121.63(16)
C9 C8 C7 119.50(17)
C10 C9 C8 119.83(18)
C10 C9 H9 120.1
C8 C9 H9 120.1
N4 C10 C9 120.42(17)
N4 C10 H10 119.8
C9 C10 H10 119.8
N4 C11 C12 120.75(18)
N4 C11 H11 119.6
C12 C11 H11 119.6
C11 C12 C8 119.20(17)
C11 C12 H12 120.4
C8 C12 H12 120.4
O3 C13 C14 122.79(17)
O3 C13 C18 116.75(18)
C14 C13 C18 120.46(18)
C13 C14 C15 119.06(17)
C13 C14 H14 120.5
C15 C14 H14 120.5
O5 C15 C14 121.71(18)
O5 C15 C16 117.19(18)
C14 C15 C16 121.08(18)
C17 C16 C15 118.75(18)
C17 C16 H16 120.6
C15 C16 H16 120.6
O4 C17 C16 123.32(19)
O4 C17 C18 115.70(18)
C16 C17 C18 120.96(18)
C17 C18 C13 119.67(19)
C17 C18 H18 120.2
C13 C18 H18 120.2
C6 N1 N2 105.91(16)
C7 N2 N1 106.30(15)
C5 N3 C1 117.15(18)
O2 N4 C10 120.18(15)
O2 N4 C11 118.87(16)
C10 N4 C11 120.93(16)
C6 O1 C7 102.31(14)
C13 O3 H3 109.5
C17 O4 H4A 109.5
C15 O5 H5A 109.5
H6B O6 H6A 102.0

loop_
_geom_bond_atom_site_label_1
_geom_bond_atom_site_label_2
_geom_bond_distance
C1 N3 1.325(3)
C1 C2 1.379(3)
C1 H1 0.9300
C2 C3 1.377(3)
C2 H2 0.9300
C3 C4 1.378(3)
C3 C6 1.456(3)
C4 C5 1.379(3)
C4 H4 0.9300
C5 N3 1.325(3)
C5 H5 0.9300
C6 N1 1.287(2)
C6 O1 1.356(2)
C7 N2 1.281(2)
C7 O1 1.357(2)
C7 C8 1.452(3)
C8 C12 1.381(3)
C8 C9 1.388(3)
C9 C10 1.362(3)
C9 H9 0.9300
C10 N4 1.337(2)
C10 H10 0.9300
C11 N4 1.346(2)
C11 C12 1.367(3)
C11 H11 0.9300
C12 H12 0.9300
C13 O3 1.357(2)
C13 C14 1.375(3)
C13 C18 1.380(3)
C14 C15 1.381(3)
C14 H14 0.9300
C15 O5 1.365(2)
C15 C16 1.386(3)
C16 C17 1.372(3)
C16 H16 0.9300
C17 O4 1.368(2)
C17 C18 1.375(3)
C18 H18 0.9300
N1 N2 1.401(2)
N4 O2 1.3358(19)
O3 H3 0.8200
O4 H4A 0.8200
O5 H5A 0.8200
O6 H6B 0.9115
O6 H6A 0.8929

loop_
_geom_hbond_atom_site_label_D
_geom_hbond_atom_site_label_H
_geom_hbond_atom_site_label_A
_geom_hbond_distance_DH
_geom_hbond_distance_HA
_geom_hbond_distance_DA
_geom_hbond_angle_DHA
_geom_hbond_site_symmetry_A
O6 H6A N4 0.89 2.60 3.244(2) 130.2 2_545
O6 H6A O2 0.89 1.90 2.755(2) 159.0 2_545
O5 H5A O6 0.82 1.93 2.750(2) 172.5 2_545
O4 H4A O2 0.82 1.94 2.717(2) 157.6 1_645
O3 H3 N3 0.82 1.95 2.743(2) 163.9 1_455
O6 H6B O2 0.91 1.83 2.725(2) 167.2 .

loop_
_geom_torsion_atom_site_label_1
_geom_torsion_atom_site_label_2
_geom_torsion_atom_site_label_3
_geom_torsion_atom_site_label_4
_geom_torsion
N3 C1 C2 C3 -0.5(4)
C1 C2 C3 C4 0.7(3)
C1 C2 C3 C6 -179.1(2)
C2 C3 C4 C5 -0.5(3)
C6 C3 C4 C5 179.4(2)
C3 C4 C5 N3 -0.1(3)
C2 C3 C6 N1 2.0(3)
C4 C3 C6 N1 -177.9(2)
C2 C3 C6 O1 -178.97(19)
C4 C3 C6 O1 1.2(3)
N2 C7 C8 C12 176.9(2)
O1 C7 C8 C12 -4.0(3)
N2 C7 C8 C9 -4.0(3)
O1 C7 C8 C9 175.18(17)
C12 C8 C9 C10 0.8(3)
C7 C8 C9 C10 -178.37(18)
C8 C9 C10 N4 0.3(3)
N4 C11 C12 C8 0.4(3)
C9 C8 C12 C11 -1.1(3)
C7 C8 C12 C11 178.05(18)
O3 C13 C14 C15 179.03(19)
C18 C13 C14 C15 -1.5(3)
C13 C14 C15 O5 -177.22(18)
C13 C14 C15 C16 1.4(3)
O5 C15 C16 C17 178.07(19)
C14 C15 C16 C17 -0.6(3)
C15 C16 C17 O4 -178.17(19)
C15 C16 C17 C18 -0.1(3)
O4 C17 C18 C13 178.19(19)
C16 C17 C18 C13 0.0(3)
O3 C13 C18 C17 -179.66(19)
C14 C13 C18 C17 0.8(3)
O1 C6 N1 N2 0.3(2)
C3 C6 N1 N2 179.5(2)
O1 C7 N2 N1 0.1(2)
C8 C7 N2 N1 179.32(19)
C6 N1 N2 C7 -0.3(2)
C4 C5 N3 C1 0.3(3)
C2 C1 N3 C5 0.0(4)
C9 C10 N4 O2 177.31(17)
C9 C10 N4 C11 -1.1(3)
C12 C11 N4 O2 -177.65(17)
C12 C11 N4 C10 0.8(3)
N1 C6 O1 C7 -0.2(2)
C3 C6 O1 C7 -179.45(17)
N2 C7 O1 C6 0.0(2)
C8 C7 O1 C6 -179.22(17)
